data_2016195
loop_
_publ_author_name
'Zhao-Xun Lian'
'Jia-Min Zhang'
'Ming-Lu Xu'
'Guang-Ri Xu'
'Tian-Jun Lou'

_publ_section_title
;
 Bis(\m-4-carboxy-2-sulfonatobenzoato)bis[aqua(2,2'-bipyridyl)manganese(II)]
;
_journal_coeditor_code GD3138
_journal_issue 10
_journal_name_full 'Acta Crystallographica Section C'
_journal_page_first m445
_journal_page_last m447
_journal_paper_doi 10.1107/S0108270107040498
_journal_volume 63
_journal_year 2007
_chemical_formula_iupac '[Mn2 (C8 H4 O7 S)2 (C10 H8 N2)2 (H2 O)2]'
_chemical_formula_moiety 'C36 H28 Mn2 N4 O16 S2'
_chemical_formula_sum 'C36 H28 Mn2 N4 O16 S2'
_chemical_formula_weight 946.62
_chemical_name_systematic
;
Bis(\m-4-carboxy-2-sulfonatobenzoato)bis[aqua(2,2'-bipyridyl)manganese(II)]
;
_space_group_IT_number 2
_symmetry_cell_setting triclinic
_symmetry_space_group_name_Hall '-P 1'
_symmetry_space_group_name_H-M 'P -1'
_atom_sites_solution_hydrogens geom
_atom_sites_solution_primary direct
_atom_sites_solution_secondary difmap
_cell_angle_alpha 88.47(3)
_cell_angle_beta 86.06(5)
_cell_angle_gamma 87.74(5)
_cell_formula_units_Z 1
_cell_length_a 7.317(7)
_cell_length_b 9.604(3)
_cell_length_c 12.799(5)
_cell_measurement_reflns_used 7219
_cell_measurement_temperature 293(2)
_cell_measurement_theta_max 18
_cell_measurement_theta_min 12
_cell_volume 896.3(10)
_computing_cell_refinement 'CrysAlis RED (Oxford Diffraction, 2000)'
_computing_data_collection 'CrysAlis CCD (Oxford Diffraction, 2000)'
_computing_data_reduction 'CrysAlis RED (Oxford Diffraction, 2000)'
_computing_molecular_graphics 'SHELXTL (Bruker, 1997)'
_computing_publication_material 'SHELXTL (Bruker, 1997)'
_computing_structure_refinement 'SHELXL97 (Sheldrick, 1997)'
_computing_structure_solution 'SHELXS97 (Sheldrick, 1997)'
_diffrn_ambient_temperature 293(2)
_diffrn_measured_fraction_theta_full 0.985
_diffrn_measured_fraction_theta_max 0.985
_diffrn_measurement_device_type 'Manufacturer? Model? 4-circle diffractometer'
_diffrn_measurement_method 'scintillation counter'
_diffrn_radiation_monochromator graphite
_diffrn_radiation_source 'Enhance (Cu) X-ray Source'
_diffrn_radiation_type CuK\a
_diffrn_radiation_wavelength 1.54178
_diffrn_reflns_av_R_equivalents 0.0395
_diffrn_reflns_av_sigmaI/netI 0.0403
_diffrn_reflns_limit_h_max 8
_diffrn_reflns_limit_h_min -7
_diffrn_reflns_limit_k_max 11
_diffrn_reflns_limit_k_min -11
_diffrn_reflns_limit_l_max 15
_diffrn_reflns_limit_l_min -13
_diffrn_reflns_number 7219
_diffrn_reflns_theta_full 67.49
_diffrn_reflns_theta_max 67.49
_diffrn_reflns_theta_min 3.46
_diffrn_standards_decay_% 0
_diffrn_standards_interval_count 0
_diffrn_standards_interval_time 0
_diffrn_standards_number 0
_exptl_absorpt_coefficient_mu 7.581
_exptl_absorpt_correction_T_max 0.220
_exptl_absorpt_correction_T_min 0.163
_exptl_absorpt_correction_type multi-scan
_exptl_absorpt_process_details '(CrysAlis RED; Oxford Diffraction, 2000)'
_exptl_crystal_colour Yellow
_exptl_crystal_density_diffrn 1.754
_exptl_crystal_density_method 'not measured'
_exptl_crystal_description Block
_exptl_crystal_F_000 482
_exptl_crystal_size_max 0.30
_exptl_crystal_size_mid 0.25
_exptl_crystal_size_min 0.20
_refine_diff_density_max 0.403
_refine_diff_density_min -0.358
_refine_ls_extinction_coef 0.0096(8)
_refine_ls_extinction_expression Fc^*^=kFc[1+0.001xFc^2^\l^3^/sin(2\q)]^-1/4^
_refine_ls_extinction_method SHELXL97
_refine_ls_goodness_of_fit_ref 1.090
_refine_ls_hydrogen_treatment constr
_refine_ls_matrix_type full
_refine_ls_number_parameters 273
_refine_ls_number_reflns 3189
_refine_ls_number_restraints 0
_refine_ls_restrained_S_all 1.090
_refine_ls_R_factor_all 0.0458
_refine_ls_R_factor_gt 0.0376
_refine_ls_shift/su_max 0.001
_refine_ls_shift/su_mean 0.000
_refine_ls_structure_factor_coef Fsqd
_refine_ls_weighting_details 'calc w=1/[\s^2^(Fo^2^)+(0.0662P)^2^+0.0716P] where P=(Fo^2^+2Fc^2^)/3'
_refine_ls_weighting_scheme calc
_refine_ls_wR_factor_gt 0.1020
_refine_ls_wR_factor_ref 0.1053
_reflns_number_gt 2685
_reflns_number_total 3189
_reflns_threshold_expression >2sigma(I)
_cod_data_source_file gd3138.cif
_cod_data_source_block I
_cod_depositor_comments
;
The following automatic conversions were performed:
'_exptl_absorpt_correction_type' value 'multi-Scan' changed to
'multi-scan' according to
'/home/saulius/struct/CIF-dictionaries/cif_core.dic' dictionary named
'cif_core.dic' version 2.4.1 from 2010-06-29.

Automatic conversion script
Id: cif_fix_enum 1527 2010-12-29 10:47:43Z saulius 

The following automatic conversions were performed:

'_exptl_absorpt_correction_type' value 'multi-Scan' changed to
'multi-scan' according to
/home/saulius/struct/CIF-dictionaries/cif_core.dic dictionary named
'cif_core.dic' version 2.4.1 from 2010-06-29.

Automatic conversion script
Id: cif_fix_values 1715 2011-07-08 13:25:40Z adriana 
;
_cod_original_cell_volume 896.4(10)
_cod_original_sg_symbol_Hall -P1
_cod_original_sg_symbol_H-M P-1
_cod_database_code 2016195
_cod_database_fobs_code 2016195

loop_
_symmetry_equiv_pos_as_xyz
'x, y, z'
'-x, -y, -z'

loop_
_atom_site_type_symbol
_atom_site_label
_atom_site_fract_x
_atom_site_fract_y
_atom_site_fract_z
_atom_site_U_iso_or_equiv
_atom_site_adp_type
_atom_site_calc_flag
_atom_site_refinement_flags
_atom_site_occupancy
Mn Mn1 0.35301(6) 0.37188(4) 0.73148(3) 0.02815(17) Uani d . 1
S S1 0.73354(9) 0.18304(6) 0.75083(4) 0.02792(19) Uani d . 1
O O1 0.5524(3) 0.43997(19) 0.61665(14) 0.0357(4) Uani d . 1
O O2 0.7981(3) 0.47575(19) 0.51285(15) 0.0349(4) Uani d . 1
O O3 0.7646(4) -0.2693(2) 0.54026(16) 0.0465(6) Uani d . 1
H H3A 0.7647 -0.3499 0.5206 0.070 Uiso calc R 1
O O4 0.7466(3) -0.2198(2) 0.37026(15) 0.0402(5) Uani d . 1
O O5 0.5427(3) 0.2084(2) 0.78411(15) 0.0382(5) Uani d . 1
O O6 0.8338(3) 0.3073(2) 0.75568(15) 0.0416(5) Uani d . 1
O O7 0.8095(3) 0.0634(2) 0.80357(15) 0.0423(5) Uani d . 1
O O8 0.0978(3) 0.4927(2) 0.69620(15) 0.0377(5) Uani d . 1
H H81 0.0150 0.4407 0.7164 0.045 Uiso d R 1
H H82 0.1059 0.5185 0.6339 0.045 Uiso d R 1
N N1 0.4045(3) 0.5604(2) 0.82531(17) 0.0325(5) Uani d . 1
N N2 0.2270(3) 0.3340(3) 0.89299(17) 0.0330(5) Uani d . 1
C C1 0.4819(4) 0.6756(3) 0.7863(2) 0.0397(7) Uani d . 1
H H1 0.5402 0.6737 0.7194 0.048 Uiso calc R 1
C C2 0.4790(5) 0.7972(3) 0.8409(3) 0.0478(8) Uani d . 1
H H2 0.5317 0.8765 0.8107 0.057 Uiso calc R 1
C C3 0.3981(5) 0.7996(4) 0.9397(3) 0.0503(8) Uani d . 1
H H3 0.3948 0.8808 0.9779 0.060 Uiso calc R 1
C C4 0.3210(5) 0.6810(3) 0.9827(2) 0.0432(7) Uani d . 1
H H4 0.2678 0.6800 1.0508 0.052 Uiso calc R 1
C C5 0.3244(4) 0.5631(3) 0.9226(2) 0.0321(6) Uani d . 1
C C6 0.2394(4) 0.4340(3) 0.9632(2) 0.0319(6) Uani d . 1
C C7 0.1778(4) 0.4143(4) 1.0670(2) 0.0416(7) Uani d . 1
H H7 0.1825 0.4859 1.1142 0.050 Uiso calc R 1
C C8 0.1101(5) 0.2889(4) 1.0995(2) 0.0496(8) Uani d . 1
H H8 0.0700 0.2736 1.1693 0.059 Uiso calc R 1
C C9 0.1017(5) 0.1861(4) 1.0285(3) 0.0486(8) Uani d . 1
H H9 0.0581 0.0994 1.0494 0.058 Uiso calc R 1
C C10 0.1590(4) 0.2131(3) 0.9256(2) 0.0412(7) Uani d . 1
H H10 0.1497 0.1439 0.8769 0.049 Uiso calc R 1
C C11 0.7180(4) 0.2445(3) 0.53918(19) 0.0274(5) Uani d . 1
C C12 0.7361(4) 0.1419(3) 0.61668(19) 0.0268(5) Uani d . 1
C C13 0.7541(4) 0.0030(3) 0.5913(2) 0.0287(5) Uani d . 1
H H13 0.7683 -0.0648 0.6437 0.034 Uiso calc R 1
C C14 0.7511(4) -0.0356(3) 0.4876(2) 0.0285(6) Uani d . 1
C C15 0.7398(4) 0.0655(3) 0.4099(2) 0.0348(6) Uani d . 1
H H15 0.7408 0.0402 0.3402 0.042 Uiso calc R 1
C C16 0.7269(4) 0.2043(3) 0.4354(2) 0.0352(6) Uani d . 1
H H16 0.7241 0.2721 0.3823 0.042 Uiso calc R 1
C C17 0.6853(4) 0.3976(3) 0.55979(18) 0.0278(6) Uani d . 1
C C18 0.7551(4) -0.1853(3) 0.4612(2) 0.0315(6) Uani d . 1

loop_
_atom_site_aniso_label
_atom_site_aniso_U_11
_atom_site_aniso_U_22
_atom_site_aniso_U_33
_atom_site_aniso_U_12
_atom_site_aniso_U_13
_atom_site_aniso_U_23
Mn1 0.0375(3) 0.0253(3) 0.0218(2) -0.00349(18) 0.00001(17) -0.00709(16)
S1 0.0393(4) 0.0244(3) 0.0205(3) -0.0019(3) -0.0035(2) -0.0032(2)
O1 0.0459(12) 0.0264(10) 0.0332(10) -0.0006(8) 0.0090(9) -0.0020(8)
O2 0.0464(11) 0.0213(9) 0.0361(10) -0.0045(8) 0.0067(8) -0.0038(7)
O3 0.0838(17) 0.0183(10) 0.0377(10) -0.0018(10) -0.0047(11) -0.0049(8)
O4 0.0588(13) 0.0289(10) 0.0341(10) -0.0053(9) -0.0057(9) -0.0128(8)
O5 0.0443(12) 0.0408(12) 0.0285(9) -0.0005(9) 0.0027(8) -0.0002(8)
O6 0.0567(13) 0.0380(12) 0.0316(10) -0.0143(10) -0.0025(9) -0.0123(8)
O7 0.0606(13) 0.0380(12) 0.0289(10) 0.0046(10) -0.0113(9) 0.0013(8)
O8 0.0436(11) 0.0368(11) 0.0327(9) -0.0035(9) -0.0007(8) -0.0031(8)
N1 0.0381(12) 0.0326(12) 0.0275(11) -0.0030(10) -0.0050(9) -0.0064(9)
N2 0.0371(12) 0.0353(13) 0.0269(10) -0.0013(10) -0.0016(9) -0.0057(9)
C1 0.0446(17) 0.0385(16) 0.0369(14) -0.0056(13) -0.0067(13) -0.0048(12)
C2 0.057(2) 0.0337(17) 0.0546(19) -0.0087(15) -0.0125(16) -0.0049(14)
C3 0.060(2) 0.0381(18) 0.0547(19) 0.0009(15) -0.0132(16) -0.0208(15)
C4 0.0492(18) 0.0450(18) 0.0364(15) 0.0020(14) -0.0053(13) -0.0162(13)
C5 0.0338(14) 0.0358(15) 0.0275(13) 0.0044(12) -0.0076(11) -0.0108(11)
C6 0.0313(13) 0.0375(15) 0.0270(12) 0.0057(11) -0.0055(10) -0.0063(11)
C7 0.0444(17) 0.0526(19) 0.0276(13) 0.0026(14) -0.0028(12) -0.0063(12)
C8 0.0492(18) 0.068(2) 0.0312(14) -0.0022(16) -0.0010(13) 0.0045(15)
C9 0.0478(18) 0.053(2) 0.0451(17) -0.0092(15) -0.0024(14) 0.0127(15)
C10 0.0463(17) 0.0391(17) 0.0386(15) -0.0062(14) -0.0041(13) -0.0022(12)
C11 0.0355(14) 0.0205(13) 0.0263(12) -0.0029(10) -0.0002(10) -0.0035(9)
C12 0.0333(13) 0.0230(12) 0.0244(12) -0.0037(10) -0.0008(10) -0.0042(9)
C13 0.0387(14) 0.0218(12) 0.0259(12) -0.0020(11) -0.0027(10) -0.0018(9)
C14 0.0367(14) 0.0219(13) 0.0275(12) -0.0030(11) -0.0035(10) -0.0066(10)
C15 0.0517(17) 0.0300(14) 0.0235(12) -0.0024(12) -0.0045(11) -0.0071(10)
C16 0.0561(18) 0.0238(13) 0.0258(12) -0.0017(12) -0.0042(12) -0.0003(10)
C17 0.0418(15) 0.0216(13) 0.0202(11) -0.0026(11) -0.0026(10) -0.0010(9)
C18 0.0379(15) 0.0240(13) 0.0331(14) -0.0035(11) -0.0016(11) -0.0084(11)

loop_
_atom_type_symbol
_atom_type_description
_atom_type_scat_dispersion_real
_atom_type_scat_dispersion_imag
_atom_type_scat_source
C C 0.0181 0.0000 'International Tables Vol C Tables 4.2.6.8 and 6.1.1.4'
H H 0.0000 0.0000 'International Tables Vol C Tables 4.2.6.8 and 6.1.1.4'
N N 0.0311 0.0000 'International Tables Vol C Tables 4.2.6.8 and 6.1.1.4'
O O 0.0492 0.0000 'International Tables Vol C Tables 4.2.6.8 and 6.1.1.4'
S S 0.3331 0.0000 'International Tables Vol C Tables 4.2.6.8 and 6.1.1.4'
Mn Mn -0.5299 0.0000 'International Tables Vol C Tables 4.2.6.8 and 6.1.1.4'

loop_
_geom_angle_atom_site_label_1
_geom_angle_atom_site_label_2
_geom_angle_atom_site_label_3
_geom_angle_site_symmetry_1
_geom_angle_site_symmetry_3
_geom_angle
_geom_angle_publ_flag
O1 Mn1 O4 . 2_656 92.90(9) y
O1 Mn1 O5 . . 90.57(9) y
O4 Mn1 O5 2_656 . 87.09(9) y
O1 Mn1 O8 . . 104.73(9) y
O4 Mn1 O8 2_656 . 84.08(9) y
O5 Mn1 O8 . . 162.66(8) y
O1 Mn1 N2 . . 156.51(8) y
O4 Mn1 N2 2_656 . 108.28(9) y
O5 Mn1 N2 . . 80.75(10) y
O8 Mn1 N2 . . 87.89(10) y
O1 Mn1 N1 . . 88.62(9) y
O4 Mn1 N1 2_656 . 167.23(9) y
O5 Mn1 N1 . . 105.59(9) y
O8 Mn1 N1 . . 83.27(9) y
N2 Mn1 N1 . . 73.02(9) y
O7 S1 O6 . . 115.26(14) ?
O7 S1 O5 . . 111.48(14) ?
O6 S1 O5 . . 110.89(14) ?
O7 S1 C12 . . 106.60(13) ?
O6 S1 C12 . . 106.44(12) ?
O5 S1 C12 . . 105.46(13) ?
C17 O1 Mn1 . . 142.07(18) ?
C18 O3 H3A . . 109.5 ?
C18 O4 Mn1 . 2_656 145.31(19) ?
S1 O5 Mn1 . . 128.78(12) ?
Mn1 O8 H81 . . 104.0 ?
Mn1 O8 H82 . . 108.8 ?
H81 O8 H82 . . 118.6 ?
C1 N1 C5 . . 118.3(3) ?
C1 N1 Mn1 . . 124.84(19) ?
C5 N1 Mn1 . . 115.97(19) ?
C10 N2 C6 . . 118.7(3) ?
C10 N2 Mn1 . . 123.3(2) ?
C6 N2 Mn1 . . 117.60(19) ?
N1 C1 C2 . . 122.7(3) ?
N1 C1 H1 . . 118.7 ?
C2 C1 H1 . . 118.7 ?
C3 C2 C1 . . 118.9(3) ?
C3 C2 H2 . . 120.5 ?
C1 C2 H2 . . 120.5 ?
C2 C3 C4 . . 119.5(3) ?
C2 C3 H3 . . 120.3 ?
C4 C3 H3 . . 120.3 ?
C3 C4 C5 . . 118.7(3) ?
C3 C4 H4 . . 120.7 ?
C5 C4 H4 . . 120.7 ?
N1 C5 C4 . . 121.9(3) ?
N1 C5 C6 . . 116.8(2) ?
C4 C5 C6 . . 121.3(3) ?
N2 C6 C7 . . 121.2(3) ?
N2 C6 C5 . . 115.8(2) ?
C7 C6 C5 . . 123.0(3) ?
C8 C7 C6 . . 119.4(3) ?
C8 C7 H7 . . 120.3 ?
C6 C7 H7 . . 120.3 ?
C7 C8 C9 . . 119.3(3) ?
C7 C8 H8 . . 120.4 ?
C9 C8 H8 . . 120.4 ?
C8 C9 C10 . . 118.9(3) ?
C8 C9 H9 . . 120.6 ?
C10 C9 H9 . . 120.6 ?
N2 C10 C9 . . 122.5(3) ?
N2 C10 H10 . . 118.7 ?
C9 C10 H10 . . 118.7 ?
C12 C11 C16 . . 118.3(2) ?
C12 C11 C17 . . 124.4(2) ?
C16 C11 C17 . . 117.2(2) ?
C13 C12 C11 . . 120.7(2) ?
C13 C12 S1 . . 117.59(19) ?
C11 C12 S1 . . 121.7(2) ?
C12 C13 C14 . . 120.1(2) ?
C12 C13 H13 . . 120.0 ?
C14 C13 H13 . . 120.0 ?
C15 C14 C13 . . 119.7(2) ?
C15 C14 C18 . . 120.2(2) ?
C13 C14 C18 . . 120.1(2) ?
C14 C15 C16 . . 119.9(2) ?
C14 C15 H15 . . 120.0 ?
C16 C15 H15 . . 120.0 ?
C15 C16 C11 . . 121.1(2) ?
C15 C16 H16 . . 119.4 ?
C11 C16 H16 . . 119.4 ?
O1 C17 O2 . . 123.8(3) ?
O1 C17 C11 . . 121.2(2) ?
O2 C17 C11 . . 115.0(2) ?
O4 C18 O3 . . 125.4(3) ?
O4 C18 C14 . . 120.3(2) ?
O3 C18 C14 . . 114.4(2) ?

loop_
_geom_bond_atom_site_label_1
_geom_bond_atom_site_label_2
_geom_bond_site_symmetry_2
_geom_bond_distance
_geom_bond_publ_flag
Mn1 O1 . 2.108(2) y
Mn1 O4 2_656 2.163(2) y
Mn1 O5 . 2.179(3) y
Mn1 O8 . 2.226(3) y
Mn1 N2 . 2.232(3) y
Mn1 N1 . 2.257(2) y
S1 O7 . 1.430(2) ?
S1 O6 . 1.430(2) ?
S1 O5 . 1.445(3) ?
S1 C12 . 1.771(3) ?
O1 C17 . 1.237(4) y
O2 C17 . 1.250(3) y
O3 C18 . 1.281(3) y
O3 H3A . 0.8200 ?
O4 C18 . 1.225(3) y
O4 Mn1 2_656 2.163(2) ?
O8 H81 . 0.8239 ?
O8 H82 . 0.8280 ?
N1 C1 . 1.332(4) ?
N1 C5 . 1.340(4) ?
N2 C10 . 1.327(4) ?
N2 C6 . 1.342(4) ?
C1 C2 . 1.376(5) ?
C1 H1 . 0.9300 ?
C2 C3 . 1.359(5) ?
C2 H2 . 0.9300 ?
C3 C4 . 1.376(5) ?
C3 H3 . 0.9300 ?
C4 C5 . 1.384(4) ?
C4 H4 . 0.9300 ?
C5 C6 . 1.475(4) ?
C6 C7 . 1.385(4) ?
C7 C8 . 1.364(5) ?
C7 H7 . 0.9300 ?
C8 C9 . 1.365(5) ?
C8 H8 . 0.9300 ?
C9 C10 . 1.376(5) ?
C9 H9 . 0.9300 ?
C10 H10 . 0.9300 ?
C11 C12 . 1.389(4) ?
C11 C16 . 1.390(4) ?
C11 C17 . 1.507(4) ?
C12 C13 . 1.380(4) ?
C13 C14 . 1.390(4) ?
C13 H13 . 0.9300 ?
C14 C15 . 1.376(4) ?
C14 C18 . 1.484(4) ?
C15 C16 . 1.379(4) ?
C15 H15 . 0.9300 ?
C16 H16 . 0.9300 ?

loop_
_geom_hbond_atom_site_label_D
_geom_hbond_atom_site_label_H
_geom_hbond_atom_site_label_A
_geom_hbond_site_symmetry_A
_geom_hbond_distance_DH
_geom_hbond_distance_HA
_geom_hbond_distance_DA
_geom_hbond_angle_DHA
O3 H3A O2 1_545 0.82 1.69 2.483(4) 163
O8 H81 O6 1_455 0.82 1.91 2.735(4) 175
O8 H82 O2 2_666 0.83 1.96 2.743(4) 158
